data_4028135
loop_
_publ_author_name
'Hu Chen'
'Zhaofeng Wang'
'Yingnan Zhang'
'Yong Huang'

_publ_section_title
;
 Highly trans-Stereoselective Synthesis of Bicyclic Isoxazolidines via
 Copper-Catalyzed Triple Cascade Catalysis
;
_journal_name_full 'Journal of Organic Chemistry'
_journal_page_first 3503
_journal_page_last 3509
_journal_paper_doi 10.1021/jo400215e
_journal_volume 78
_journal_year 2013
_chemical_formula_moiety 'C20 H16 Br2 N2 O3'
_chemical_formula_sum 'C20 H16 Br2 N2 O3'
_chemical_formula_weight 492.17
_chemical_name_systematic
;
 ?
;
_space_group_IT_number 14
_symmetry_cell_setting monoclinic
_symmetry_space_group_name_Hall '-P 2ybc'
_symmetry_space_group_name_H-M 'P 1 21/c 1'
_atom_sites_solution_hydrogens geom
_atom_sites_solution_primary direct
_atom_sites_solution_secondary difmap
_audit_creation_method SHELXL-97
_cell_angle_alpha 90.00
_cell_angle_beta 107.61
_cell_angle_gamma 90.00
_cell_formula_units_Z 4
_cell_length_a 10.199
_cell_length_b 22.476
_cell_length_c 8.841
_cell_measurement_reflns_used 11741
_cell_measurement_temperature 293(2)
_cell_measurement_theta_max 68.30
_cell_measurement_theta_min 6.60
_cell_volume 1931.674
_computing_cell_refinement 'CrystalClear-SM Auto 2.0 r4'
_computing_data_collection 'CrystalClear-SM Auto 2.0 r4 (Rigaku, 2009)'
_computing_data_reduction 'CrystalClear-SM Auto 2.0 r4'
_computing_molecular_graphics 'CrystalStructure 4.0'
_computing_publication_material 'CrystalStructure 4.0 (Rigaku, 2009)'
_computing_structure_refinement 'SHELXL97 (Sheldrick, 1997)'
_computing_structure_solution 'SHELXS97 (Sheldrick, 1997)'
_diffrn_ambient_temperature 293(2)
_diffrn_measured_fraction_theta_full 0.980
_diffrn_measured_fraction_theta_max 0.981
_diffrn_measurement_device_type 'Rigaku Saturn944+ CCD'
_diffrn_measurement_method \w
_diffrn_radiation_monochromator graphite
_diffrn_radiation_source 'fine-focus sealed tube'
_diffrn_radiation_type CuK\a
_diffrn_radiation_wavelength 1.54178
_diffrn_reflns_av_R_equivalents 0.0869
_diffrn_reflns_av_sigmaI/netI 0.0587
_diffrn_reflns_limit_h_max 12
_diffrn_reflns_limit_h_min -12
_diffrn_reflns_limit_k_max 25
_diffrn_reflns_limit_k_min -26
_diffrn_reflns_limit_l_max 10
_diffrn_reflns_limit_l_min -9
_diffrn_reflns_number 14045
_diffrn_reflns_theta_full 68.25
_diffrn_reflns_theta_max 68.25
_diffrn_reflns_theta_min 6.57
_exptl_absorpt_coefficient_mu 5.522
_exptl_absorpt_correction_T_max 0.6082
_exptl_absorpt_correction_T_min 0.2161
_exptl_absorpt_correction_type multi-scan
_exptl_absorpt_process_details 'Jacobson, R. (1998) Private communication'
_exptl_crystal_colour colorless
_exptl_crystal_density_diffrn 1.692
_exptl_crystal_description prism
_exptl_crystal_F_000 976
_exptl_crystal_size_max 0.40
_exptl_crystal_size_mid 0.23
_exptl_crystal_size_min 0.10
_refine_diff_density_max 1.308
_refine_diff_density_min -1.166
_refine_diff_density_rms 0.141
_refine_ls_extinction_method none
_refine_ls_goodness_of_fit_ref 1.538
_refine_ls_hydrogen_treatment constr
_refine_ls_matrix_type full
_refine_ls_number_parameters 245
_refine_ls_number_reflns 3475
_refine_ls_number_restraints 0
_refine_ls_restrained_S_all 1.538
_refine_ls_R_factor_all 0.0834
_refine_ls_R_factor_gt 0.0639
_refine_ls_shift/su_max 0.030
_refine_ls_shift/su_mean 0.005
_refine_ls_structure_factor_coef Fsqd
_refine_ls_weighting_details 'calc w=1/[\s^2^(Fo^2^)+(0.1000P)^2^+0.0000P] where P=(Fo^2^+2Fc^2^)/3'
_refine_ls_weighting_scheme calc
_refine_ls_wR_factor_gt 0.1829
_refine_ls_wR_factor_ref 0.2189
_reflns_number_gt 2655
_reflns_number_total 3475
_reflns_threshold_expression >2\s(I)
_cod_data_source_file jo400215e_si_006.cif
_cod_data_source_block 13
_cod_original_cell_volume 1931.6
_cod_original_sg_symbol_H-M 'P 21/c'
_cod_database_code 4028135

loop_
_symmetry_equiv_pos_as_xyz
'x, y, z'
'-x, y+1/2, -z+1/2'
'-x, -y, -z'
'x, -y-1/2, z-1/2'

loop_
_atom_site_label
_atom_site_type_symbol
_atom_site_fract_x
_atom_site_fract_y
_atom_site_fract_z
_atom_site_U_iso_or_equiv
_atom_site_adp_type
_atom_site_occupancy
_atom_site_symmetry_multiplicity
_atom_site_calc_flag
_atom_site_refinement_flags
Br1 Br -0.10803(6) 1.14286(2) 0.13013(7) 0.0653(3) Uani 1 1 d .
Br2 Br -0.11036(6) 0.78505(3) 0.29455(10) 0.0822(3) Uani 1 1 d .
O1 O 0.2496(4) 0.91852(14) 0.5081(3) 0.0561(8) Uani 1 1 d .
N1 N 0.2003(3) 0.91157(16) 0.3326(4) 0.0418(8) Uani 1 1 d .
O3 O 0.5492(4) 0.8810(2) 0.6434(5) 0.0824(12) Uani 1 1 d .
C18 C 0.3279(5) 0.7862(2) 0.3808(6) 0.0566(12) Uani 1 1 d .
O2 O 0.3073(4) 0.74880(17) 0.2769(5) 0.0781(11) Uani 1 1 d .
N2 N 0.4540(4) 0.80806(18) 0.4587(5) 0.0534(9) Uani 1 1 d .
C13 C -0.0135(5) 1.0693(2) 0.1816(5) 0.0470(10) Uani 1 1 d .
C8 C -0.0192(4) 0.96387(18) 0.2079(4) 0.0402(9) Uani 1 1 d .
C11 C -0.0211(4) 0.86313(18) 0.3207(5) 0.0436(9) Uani 1 1 d .
H11 H -0.0176 0.8798 0.4242 0.052 Uiso 1 1 calc R
C10 C 0.1245(4) 0.85528(18) 0.3108(5) 0.0421(9) Uani 1 1 d .
H10 H 0.1195 0.8389 0.2064 0.051 Uiso 1 1 calc R
C14 C 0.1296(5) 1.0703(2) 0.2464(5) 0.0497(11) Uani 1 1 d .
H14 H 0.1782 1.1059 0.2591 0.060 Uiso 1 1 calc R
C16 C 0.3026(5) 0.8604(2) 0.5623(5) 0.0496(11) Uani 1 1 d .
H16 H 0.2927 0.8520 0.6671 0.060 Uiso 1 1 calc R
C15 C 0.1959(5) 1.0172(2) 0.2905(5) 0.0478(10) Uani 1 1 d .
H15 H 0.2913 1.0168 0.3313 0.057 Uiso 1 1 calc R
C7 C -0.0996(4) 0.9054(2) 0.1887(5) 0.0441(9) Uani 1 1 d .
H7 H -0.0978 0.8877 0.0880 0.053 Uiso 1 1 calc R
C6 C -0.2496(4) 0.9135(2) 0.1790(5) 0.0467(10) Uani 1 1 d .
C9 C 0.1240(4) 0.96399(19) 0.2756(4) 0.0420(9) Uani 1 1 d .
C19 C 0.4512(5) 0.8536(2) 0.5646(5) 0.0538(12) Uani 1 1 d .
C5 C -0.3519(5) 0.8935(3) 0.0472(6) 0.0678(15) Uani 1 1 d .
H5 H -0.3282 0.8751 -0.0350 0.081 Uiso 1 1 calc R
C1 C -0.2890(5) 0.9414(3) 0.2984(6) 0.0574(12) Uani 1 1 d .
H1 H -0.2222 0.9553 0.3881 0.069 Uiso 1 1 calc R
C12 C -0.0869(4) 1.0172(2) 0.1596(5) 0.0474(10) Uani 1 1 d .
H12 H -0.1817 1.0177 0.1125 0.057 Uiso 1 1 calc R
C17 C 0.2193(4) 0.8163(2) 0.4387(5) 0.0468(10) Uani 1 1 d .
H17 H 0.1682 0.7880 0.4838 0.056 Uiso 1 1 calc R
C20 C 0.5809(6) 0.7886(3) 0.4285(9) 0.0811(18) Uani 1 1 d .
H20A H 0.6059 0.7498 0.4736 0.122 Uiso 1 1 calc R
H20B H 0.6534 0.8162 0.4759 0.122 Uiso 1 1 calc R
H20C H 0.5665 0.7869 0.3161 0.122 Uiso 1 1 calc R
C3 C -0.5257(5) 0.9281(3) 0.1556(7) 0.0770(18) Uani 1 1 d .
H3 H -0.6180 0.9326 0.1483 0.092 Uiso 1 1 calc R
C2 C -0.4262(6) 0.9486(3) 0.2853(6) 0.0670(14) Uani 1 1 d .
H2 H -0.4510 0.9677 0.3659 0.080 Uiso 1 1 calc R
C4 C -0.4893(5) 0.9007(4) 0.0363(7) 0.090(2) Uani 1 1 d .
H4 H -0.5571 0.8868 -0.0526 0.108 Uiso 1 1 calc R

loop_
_atom_site_aniso_label
_atom_site_aniso_U_11
_atom_site_aniso_U_22
_atom_site_aniso_U_33
_atom_site_aniso_U_23
_atom_site_aniso_U_13
_atom_site_aniso_U_12
Br1 0.0659(5) 0.0393(4) 0.0937(5) 0.0125(2) 0.0287(3) 0.0076(2)
Br2 0.0466(4) 0.0396(5) 0.1528(7) 0.0092(3) 0.0189(4) -0.0077(2)
O1 0.064(2) 0.0423(18) 0.0490(15) -0.0041(12) -0.0030(14) 0.0017(15)
N1 0.0345(17) 0.039(2) 0.0473(17) -0.0037(13) 0.0061(14) -0.0063(14)
O3 0.053(2) 0.092(3) 0.086(2) -0.021(2) -0.0017(19) -0.018(2)
C18 0.044(3) 0.036(3) 0.083(3) -0.003(2) 0.009(2) 0.0019(19)
O2 0.063(2) 0.049(2) 0.111(3) -0.028(2) 0.011(2) 0.0044(17)
N2 0.0365(19) 0.046(2) 0.073(2) -0.0010(18) 0.0100(17) 0.0003(17)
C13 0.047(2) 0.041(2) 0.051(2) 0.0052(17) 0.0122(18) -0.0010(19)
C8 0.041(2) 0.033(2) 0.0440(18) -0.0004(14) 0.0103(16) -0.0011(17)
C11 0.035(2) 0.036(2) 0.057(2) -0.0009(16) 0.0087(18) -0.0032(17)
C10 0.038(2) 0.036(2) 0.050(2) -0.0039(15) 0.0090(17) -0.0001(16)
C14 0.051(3) 0.046(3) 0.054(2) 0.0043(18) 0.018(2) -0.0052(19)
C16 0.048(3) 0.053(3) 0.0406(19) 0.0049(17) 0.0028(18) 0.006(2)
C15 0.037(2) 0.042(3) 0.061(2) 0.0006(18) 0.0095(18) -0.0090(18)
C7 0.036(2) 0.046(3) 0.0472(19) -0.0040(17) 0.0093(17) -0.0050(18)
C6 0.036(2) 0.044(3) 0.055(2) -0.0032(17) 0.0063(18) 0.0038(18)
C9 0.039(2) 0.040(2) 0.0456(19) 0.0012(16) 0.0108(16) -0.0001(17)
C19 0.049(3) 0.047(3) 0.056(2) 0.0014(19) 0.001(2) -0.004(2)
C5 0.047(3) 0.093(5) 0.061(3) -0.022(3) 0.013(2) -0.005(3)
C1 0.046(3) 0.067(3) 0.058(2) -0.007(2) 0.014(2) 0.005(2)
C12 0.039(2) 0.041(3) 0.060(2) 0.0002(18) 0.0130(19) -0.0024(18)
C17 0.043(2) 0.034(2) 0.060(2) 0.0047(17) 0.0096(19) 0.0009(18)
C20 0.043(3) 0.074(5) 0.125(5) 0.002(4) 0.022(3) 0.010(3)
C3 0.032(2) 0.114(5) 0.081(4) 0.003(3) 0.011(2) 0.005(3)
C2 0.056(3) 0.074(4) 0.076(3) -0.007(3) 0.028(3) 0.009(3)
C4 0.034(3) 0.153(7) 0.074(3) -0.028(4) 0.005(2) -0.007(3)

loop_
_atom_type_symbol
_atom_type_description
_atom_type_scat_dispersion_real
_atom_type_scat_dispersion_imag
_atom_type_scat_source
C C 0.0181 0.0091 'International Tables Vol C Tables 4.2.6.8 and 6.1.1.4'
H H 0.0000 0.0000 'International Tables Vol C Tables 4.2.6.8 and 6.1.1.4'
N N 0.0311 0.0180 'International Tables Vol C Tables 4.2.6.8 and 6.1.1.4'
O O 0.0492 0.0322 'International Tables Vol C Tables 4.2.6.8 and 6.1.1.4'
Br Br -0.6763 1.2805 'International Tables Vol C Tables 4.2.6.8 and 6.1.1.4'

loop_
_geom_angle_atom_site_label_1
_geom_angle_atom_site_label_2
_geom_angle_atom_site_label_3
_geom_angle
C16 O1 N1 103.1(3)
C9 N1 C10 117.4(3)
C9 N1 O1 105.0(3)
C10 N1 O1 103.1(3)
O2 C18 N2 123.7(5)
O2 C18 C17 126.1(5)
N2 C18 C17 110.1(4)
C18 N2 C19 113.5(4)
C18 N2 C20 123.6(5)
C19 N2 C20 122.8(5)
C12 C13 C14 122.0(4)
C12 C13 Br1 119.6(3)
C14 C13 Br1 118.4(3)
C12 C8 C9 119.2(4)
C12 C8 C7 120.6(4)
C9 C8 C7 120.2(4)
C7 C11 C10 108.8(3)
C7 C11 Br2 110.4(3)
C10 C11 Br2 108.4(3)
N1 C10 C17 102.0(3)
N1 C10 C11 112.2(3)
C17 C10 C11 115.7(4)
C15 C14 C13 117.9(4)
O1 C16 C19 111.6(4)
O1 C16 C17 106.2(3)
C19 C16 C17 106.3(4)
C14 C15 C9 121.5(4)
C11 C7 C6 113.9(4)
C11 C7 C8 108.0(3)
C6 C7 C8 113.5(4)
C1 C6 C5 118.0(4)
C1 C6 C7 122.0(4)
C5 C6 C7 120.0(4)
C15 C9 N1 117.7(4)
C15 C9 C8 119.6(4)
N1 C9 C8 122.6(4)
O3 C19 N2 125.7(5)
O3 C19 C16 127.5(5)
N2 C19 C16 106.8(4)
C6 C5 C4 120.7(5)
C6 C1 C2 120.6(5)
C13 C12 C8 119.7(4)
C18 C17 C10 111.8(4)
C18 C17 C16 103.1(4)
C10 C17 C16 104.4(3)
C2 C3 C4 119.7(5)
C3 C2 C1 120.7(5)
C3 C4 C5 120.3(5)

loop_
_geom_bond_atom_site_label_1
_geom_bond_atom_site_label_2
_geom_bond_distance
Br1 C13 1.899(5)
Br2 C11 1.958(4)
O1 C16 1.438(5)
O1 N1 1.488(4)
N1 C9 1.418(5)
N1 C10 1.465(5)
O3 C19 1.201(6)
C18 O2 1.215(6)
C18 N2 1.355(6)
C18 C17 1.514(7)
N2 C19 1.394(6)
N2 C20 1.465(7)
C13 C12 1.371(6)
C13 C14 1.397(7)
C8 C12 1.385(6)
C8 C9 1.401(6)
C8 C7 1.532(6)
C11 C7 1.529(6)
C11 C10 1.524(6)
C10 C17 1.523(6)
C14 C15 1.368(6)
C16 C19 1.517(7)
C16 C17 1.529(6)
C15 C9 1.388(6)
C7 C6 1.518(6)
C6 C1 1.388(7)
C6 C5 1.383(6)
C5 C4 1.384(7)
C1 C2 1.378(7)
C3 C2 1.361(8)
C3 C4 1.366(9)
